data_4068959
loop_
_publ_author_name
'Yao, Shenglai'
'Xiong, Yun'
'van W\"ullen, Christoph'
'Driess, Matthias'

_publ_section_title
;
 From an N-Heterocyclic Silacyclopropene to Donor-Supported
 Silacyclopropenylium Cations
;
_journal_issue 6
_journal_name_full Organometallics
_journal_page_first 1610
_journal_paper_doi 10.1021/om801178g
_journal_volume 28
_journal_year 2009
_chemical_formula_sum 'C115 H100 B2 Cl2 F40 N4 O2 Si2'
_chemical_formula_weight 2478.69
_chemical_name_systematic
; 
 ? 
;
_space_group_IT_number 14
_symmetry_cell_setting monoclinic
_symmetry_space_group_name_Hall '-P 2ybc'
_symmetry_space_group_name_H-M 'P 1 21/c 1'
_atom_sites_solution_hydrogens geom
_atom_sites_solution_primary direct
_atom_sites_solution_secondary difmap
_audit_creation_method
;
CrysAlis RED, Oxford Diffraction Ltd.,
Version 1.171.31.8 (release 12-01-2007 CrysAlis171 .NET)
(compiled Jan 12 2007,17:49:11)
;
_cell_angle_alpha 90.00
_cell_angle_beta 95.557(2)
_cell_angle_gamma 90.00
_cell_formula_units_Z 2
_cell_length_a 17.2151(4)
_cell_length_b 16.0582(4)
_cell_length_c 20.2620(5)
_cell_measurement_reflns_used 5549
_cell_measurement_temperature 150(2)
_cell_measurement_theta_max 28.7785
_cell_measurement_theta_min 2.9323
_cell_volume 5575.0(2)
_computing_cell_refinement
;
CrysAlis RED, Oxford Diffraction Ltd.,
Version 1.171.31.8 (release 12-01-2007 CrysAlis171 .NET)
(compiled Jan 12 2007,17:49:11)
;
_computing_data_collection
;
CrysAlis CCD, Oxford Diffraction Ltd.,
Version 1.171.31.8 (release 12-01-2007 CrysAlis171 .NET)
(compiled Jan 12 2007,17:49:11)
;
_computing_data_reduction
;
CrysAlis RED, Oxford Diffraction Ltd.,
Version 1.171.31.8 (release 12-01-2007 CrysAlis171 .NET)
(compiled Jan 12 2007,17:49:11)
;
_computing_publication_material 'SHELXL-97 (Sheldrick, 1997)'
_computing_structure_refinement 'SHELXL-97 (Sheldrick, 1997)'
_computing_structure_solution 'SHELXS-97 (Sheldrick, 1990)'
_diffrn_ambient_temperature 150(2)
_diffrn_measured_fraction_theta_full 0.998
_diffrn_measured_fraction_theta_max 0.998
_diffrn_measurement_device_type 'Oxford Diffraction Xcalibur S Sapphire'
_diffrn_measurement_method \w
_diffrn_radiation_monochromator graphite
_diffrn_radiation_source 'Enhance (Mo) X-ray Source'
_diffrn_radiation_type MoK\a
_diffrn_radiation_wavelength 0.71073
_diffrn_reflns_av_R_equivalents 0.0595
_diffrn_reflns_av_sigmaI/netI 0.1749
_diffrn_reflns_limit_h_max 17
_diffrn_reflns_limit_h_min -20
_diffrn_reflns_limit_k_max 19
_diffrn_reflns_limit_k_min -19
_diffrn_reflns_limit_l_max 16
_diffrn_reflns_limit_l_min -24
_diffrn_reflns_number 28584
_diffrn_reflns_theta_full 25.00
_diffrn_reflns_theta_max 25.00
_diffrn_reflns_theta_min 2.94
_exptl_absorpt_coefficient_mu 0.200
_exptl_absorpt_correction_type none
_exptl_crystal_colour colorless
_exptl_crystal_density_diffrn 1.477
_exptl_crystal_density_method 'not measured'
_exptl_crystal_description prism
_exptl_crystal_F_000 2532
_exptl_crystal_size_max 0.32
_exptl_crystal_size_mid 0.27
_exptl_crystal_size_min 0.18
_refine_diff_density_max 0.451
_refine_diff_density_min -0.322
_refine_diff_density_rms 0.045
_refine_ls_extinction_method none
_refine_ls_goodness_of_fit_ref 0.756
_refine_ls_hydrogen_treatment constr
_refine_ls_matrix_type full
_refine_ls_number_parameters 778
_refine_ls_number_reflns 9790
_refine_ls_number_restraints 19
_refine_ls_restrained_S_all 0.801
_refine_ls_R_factor_all 0.1148
_refine_ls_R_factor_gt 0.0384
_refine_ls_shift/su_max 0.001
_refine_ls_shift/su_mean 0.000
_refine_ls_structure_factor_coef Fsqd
_refine_ls_weighting_details 'calc w=1/[\s^2^(Fo^2^)+(0.0220P)^2^+0.0000P] where P=(Fo^2^+2Fc^2^)/3'
_refine_ls_weighting_scheme calc
_refine_ls_wR_factor_gt 0.0576
_refine_ls_wR_factor_ref 0.0662
_reflns_number_gt 4233
_reflns_number_total 9790
_reflns_threshold_expression >2sigma(I)
_cod_data_source_file om801178g_si_001.cif
_cod_data_source_block compound5
_cod_original_sg_symbol_H-M P21/c
_cod_database_code 4068959

loop_
_symmetry_equiv_pos_as_xyz
'x, y, z'
'-x, y+1/2, -z+1/2'
'-x, -y, -z'
'x, -y-1/2, z-1/2'

loop_
_atom_site_label
_atom_site_type_symbol
_atom_site_fract_x
_atom_site_fract_y
_atom_site_fract_z
_atom_site_U_iso_or_equiv
_atom_site_adp_type
_atom_site_occupancy
_atom_site_symmetry_multiplicity
_atom_site_calc_flag
_atom_site_refinement_flags
_atom_site_disorder_assembly
_atom_site_disorder_group
Si1 Si 0.25705(4) 0.27465(5) 0.40761(4) 0.0259(2) Uani 1 1 d . . .
F1 F 0.12189(8) 0.56859(9) 0.18805(7) 0.0316(4) Uani 1 1 d . . .
O1 O 0.33513(9) 0.31262(11) 0.38232(8) 0.0298(5) Uani 1 1 d . . .
N1 N 0.18690(11) 0.35212(12) 0.41673(10) 0.0219(6) Uani 1 1 d . . .
C1 C 0.10137(14) 0.46138(15) 0.36323(12) 0.0308(8) Uani 1 1 d . . .
H1A H 0.0600 0.4576 0.3931 0.046 Uiso 1 1 calc R . .
H1B H 0.0785 0.4757 0.3185 0.046 Uiso 1 1 calc R . .
H1C H 0.1388 0.5045 0.3793 0.046 Uiso 1 1 calc R . .
B1 B 0.27301(17) 0.6715(2) 0.19013(15) 0.0246(8) Uani 1 1 d . . .
F2 F 0.10805(9) 0.40990(9) 0.15732(7) 0.0376(4) Uani 1 1 d . . .
N2 N 0.20795(11) 0.21272(13) 0.34436(9) 0.0212(6) Uani 1 1 d . . .
C2 C 0.14266(15) 0.37893(16) 0.36149(13) 0.0238(7) Uani 1 1 d . . .
F3 F 0.23596(9) 0.31486(9) 0.14253(7) 0.0461(5) Uani 1 1 d . . .
C3 C 0.13358(14) 0.33091(17) 0.30467(13) 0.0256(7) Uani 1 1 d . . .
H3 H 0.1081 0.3565 0.2662 0.031 Uiso 1 1 calc R . .
F4 F 0.37963(9) 0.38820(10) 0.15201(7) 0.0469(5) Uani 1 1 d . . .
C4 C 0.15792(15) 0.24897(17) 0.29799(13) 0.0263(7) Uani 1 1 d . . .
F5 F 0.39379(8) 0.55137(9) 0.17035(7) 0.0355(4) Uani 1 1 d . . .
C5 C 0.12752(15) 0.20103(16) 0.23731(12) 0.0362(8) Uani 1 1 d . . .
H5A H 0.1712 0.1843 0.2127 0.054 Uiso 1 1 calc R . .
H5B H 0.0915 0.2362 0.2091 0.054 Uiso 1 1 calc R . .
H5C H 0.0999 0.1513 0.2506 0.054 Uiso 1 1 calc R . .
F6 F 0.36069(8) 0.56606(9) 0.30004(7) 0.0344(4) Uani 1 1 d . . .
C6 C 0.17492(15) 0.39029(16) 0.48097(12) 0.0227(7) Uani 1 1 d . . .
F7 F 0.47135(8) 0.62015(10) 0.38844(7) 0.0420(5) Uani 1 1 d . . .
C7 C 0.22786(16) 0.45003(17) 0.50920(13) 0.0265(7) Uani 1 1 d . . .
F8 F 0.51767(8) 0.78135(10) 0.38966(7) 0.0447(5) Uani 1 1 d . . .
C8 C 0.21352(17) 0.48366(17) 0.57007(14) 0.0346(8) Uani 1 1 d . . .
H8 H 0.2488 0.5236 0.5905 0.042 Uiso 1 1 calc R . .
F9 F 0.45206(8) 0.88864(10) 0.29567(7) 0.0422(4) Uani 1 1 d . . .
C9 C 0.14969(17) 0.46058(18) 0.60146(13) 0.0352(8) Uani 1 1 d . . .
H9 H 0.1409 0.4847 0.6429 0.042 Uiso 1 1 calc R . .
F10 F 0.34296(8) 0.83503(9) 0.20313(7) 0.0348(4) Uani 1 1 d . . .
C10 C 0.09862(16) 0.40259(17) 0.57281(13) 0.0322(8) Uani 1 1 d . . .
H10 H 0.0545 0.3872 0.5948 0.039 Uiso 1 1 calc R . .
F11 F 0.20519(8) 0.61772(9) 0.30685(7) 0.0321(4) Uani 1 1 d . . .
C11 C 0.10986(15) 0.36572(17) 0.51222(13) 0.0246(7) Uani 1 1 d . . .
F12 F 0.09075(8) 0.68770(9) 0.36601(7) 0.0381(4) Uani 1 1 d . . .
C12 C 0.05026(15) 0.30201(17) 0.48411(13) 0.0309(8) Uani 1 1 d . . .
H12 H 0.0676 0.2804 0.4416 0.037 Uiso 1 1 calc R . .
F13 F 0.02803(8) 0.83589(10) 0.32027(7) 0.0417(4) Uani 1 1 d . . .
C13 C 0.04572(15) 0.22843(17) 0.53146(13) 0.0383(8) Uani 1 1 d . . .
H13A H 0.0978 0.2041 0.5413 0.058 Uiso 1 1 calc R . .
H13B H 0.0101 0.1862 0.5108 0.058 Uiso 1 1 calc R . .
H13C H 0.0263 0.2477 0.5727 0.058 Uiso 1 1 calc R . .
F14 F 0.07618(8) 0.90494(9) 0.20924(7) 0.0419(4) Uani 1 1 d . . .
C14 C -0.03119(15) 0.34094(18) 0.46872(13) 0.0483(9) Uani 1 1 d . . .
H14A H -0.0512 0.3588 0.5101 0.072 Uiso 1 1 calc R . .
H14B H -0.0667 0.2996 0.4467 0.072 Uiso 1 1 calc R . .
H14C H -0.0276 0.3892 0.4396 0.072 Uiso 1 1 calc R . .
F15 F 0.18593(8) 0.83234(9) 0.14548(7) 0.0332(4) Uani 1 1 d . . .
C15 C 0.29793(16) 0.48135(17) 0.47637(14) 0.0345(8) Uani 1 1 d . . .
H15 H 0.2970 0.4545 0.4318 0.041 Uiso 1 1 calc R . .
F16 F 0.42098(8) 0.72226(9) 0.12535(7) 0.0384(4) Uani 1 1 d . . .
C16 C 0.29340(17) 0.57572(18) 0.46625(13) 0.0507(9) Uani 1 1 d . . .
H16A H 0.2439 0.5900 0.4407 0.076 Uiso 1 1 calc R . .
H16B H 0.3370 0.5941 0.4421 0.076 Uiso 1 1 calc R . .
H16C H 0.2964 0.6035 0.5095 0.076 Uiso 1 1 calc R . .
F17 F 0.42891(9) 0.74291(10) -0.00280(7) 0.0495(5) Uani 1 1 d . . .
C17 C 0.37442(16) 0.45730(19) 0.51638(14) 0.0522(9) Uani 1 1 d . . .
H17A H 0.3770 0.4835 0.5602 0.078 Uiso 1 1 calc R . .
H17B H 0.4185 0.4763 0.4931 0.078 Uiso 1 1 calc R . .
H17C H 0.3769 0.3966 0.5215 0.078 Uiso 1 1 calc R . .
F18 F 0.29975(9) 0.72664(10) -0.09096(7) 0.0476(5) Uani 1 1 d . . .
C18 C 0.22680(15) 0.12322(17) 0.33747(13) 0.0234(7) Uani 1 1 d . . .
F19 F 0.16009(9) 0.69026(9) -0.04538(7) 0.0390(4) Uani 1 1 d . . .
C19 C 0.18518(15) 0.06493(18) 0.37095(13) 0.0251(7) Uani 1 1 d . . .
F20 F 0.14997(8) 0.66943(9) 0.08354(6) 0.0322(4) Uani 1 1 d . . .
C20 C 0.20100(17) -0.01902(18) 0.36044(14) 0.0353(8) Uani 1 1 d . . .
H20 H 0.1734 -0.0603 0.3823 0.042 Uiso 1 1 calc R . .
C21 C 0.25547(17) -0.04339(19) 0.31924(14) 0.0407(9) Uani 1 1 d . . .
H21 H 0.2645 -0.1009 0.3122 0.049 Uiso 1 1 calc R . .
C22 C 0.29712(16) 0.01569(19) 0.28805(14) 0.0363(8) Uani 1 1 d . . .
H22 H 0.3356 -0.0017 0.2604 0.044 Uiso 1 1 calc R . .
C23 C 0.28388(15) 0.10025(18) 0.29631(13) 0.0281(8) Uani 1 1 d . . .
C24 C 0.33422(15) 0.16126(17) 0.26221(13) 0.0314(8) Uani 1 1 d . . .
H24 H 0.3118 0.2181 0.2669 0.038 Uiso 1 1 calc R . .
C25 C 0.41730(15) 0.16183(18) 0.29704(13) 0.0474(9) Uani 1 1 d . . .
H25A H 0.4156 0.1757 0.3440 0.071 Uiso 1 1 calc R . .
H25B H 0.4486 0.2035 0.2762 0.071 Uiso 1 1 calc R . .
H25C H 0.4409 0.1067 0.2932 0.071 Uiso 1 1 calc R . .
C26 C 0.33713(16) 0.14457(18) 0.18801(13) 0.0451(9) Uani 1 1 d . . .
H26A H 0.3653 0.0925 0.1821 0.068 Uiso 1 1 calc R . .
H26B H 0.3641 0.1906 0.1681 0.068 Uiso 1 1 calc R . .
H26C H 0.2839 0.1400 0.1664 0.068 Uiso 1 1 calc R . .
C27 C 0.12355(15) 0.08729(17) 0.41730(13) 0.0287(7) Uani 1 1 d . . .
H27 H 0.1319 0.1467 0.4309 0.034 Uiso 1 1 calc R . .
C28 C 0.13135(17) 0.03429(18) 0.47996(13) 0.0502(9) Uani 1 1 d . . .
H28A H 0.1185 -0.0237 0.4685 0.075 Uiso 1 1 calc R . .
H28B H 0.0955 0.0550 0.5109 0.075 Uiso 1 1 calc R . .
H28C H 0.1851 0.0374 0.5008 0.075 Uiso 1 1 calc R . .
C29 C 0.04212(15) 0.0801(2) 0.38167(13) 0.0557(10) Uani 1 1 d . . .
H29A H 0.0372 0.1179 0.3435 0.084 Uiso 1 1 calc R . .
H29B H 0.0035 0.0950 0.4121 0.084 Uiso 1 1 calc R . .
H29C H 0.0331 0.0227 0.3663 0.084 Uiso 1 1 calc R . .
C30 C 0.28325(16) 0.21675(16) 0.48253(12) 0.0309(8) Uani 1 1 d . . .
H30 H 0.2436 0.2012 0.5096 0.037 Uiso 1 1 calc R . .
C31 C 0.35559(19) 0.19550(19) 0.50055(14) 0.0562(10) Uani 1 1 d . . .
H31A H 0.3958 0.2106 0.4738 0.067 Uiso 1 1 calc R . .
H31B H 0.3679 0.1649 0.5403 0.067 Uiso 1 1 calc R . .
C32 C 0.35114(15) 0.36947(17) 0.32951(13) 0.0344(8) Uani 1 1 d . . .
H32A H 0.3177 0.4195 0.3304 0.041 Uiso 1 1 calc R . .
H32B H 0.3403 0.3420 0.2858 0.041 Uiso 1 1 calc R . .
C33 C 0.43666(17) 0.39378(19) 0.34074(15) 0.0603(10) Uani 1 1 d . . .
H33A H 0.4455 0.4265 0.3816 0.091 Uiso 1 1 calc R . .
H33B H 0.4507 0.4272 0.3032 0.091 Uiso 1 1 calc R . .
H33C H 0.4689 0.3434 0.3446 0.091 Uiso 1 1 calc R . .
C34 C 0.25970(16) 0.56990(17) 0.18210(12) 0.0220(7) Uani 1 1 d . . .
C35 C 0.18899(16) 0.52812(18) 0.17764(12) 0.0255(7) Uani 1 1 d . . .
C36 C 0.18009(17) 0.44474(19) 0.16338(12) 0.0262(7) Uani 1 1 d . . .
C37 C 0.2433(2) 0.39774(18) 0.15444(13) 0.0318(8) Uani 1 1 d . . .
C38 C 0.31498(18) 0.43484(19) 0.15910(13) 0.0305(8) Uani 1 1 d . . .
C39 C 0.32115(17) 0.51849(19) 0.17011(13) 0.0276(7) Uani 1 1 d . . .
C40 C 0.34726(15) 0.69694(17) 0.24404(12) 0.0227(7) Uani 1 1 d . . .
C41 C 0.38203(16) 0.64718(18) 0.29441(14) 0.0281(7) Uani 1 1 d . . .
C42 C 0.43915(16) 0.67359(19) 0.34207(13) 0.0293(8) Uani 1 1 d . . .
C43 C 0.46320(16) 0.75407(19) 0.34264(13) 0.0289(8) Uani 1 1 d . . .
C44 C 0.42993(16) 0.80765(17) 0.29481(14) 0.0297(8) Uani 1 1 d . . .
C45 C 0.37406(15) 0.77816(18) 0.24827(13) 0.0260(7) Uani 1 1 d . . .
C46 C 0.20025(14) 0.71895(17) 0.22147(12) 0.0206(7) Uani 1 1 d . . .
C47 C 0.17369(15) 0.68922(17) 0.27919(13) 0.0246(7) Uani 1 1 d . . .
C48 C 0.11586(16) 0.72382(18) 0.31174(13) 0.0264(7) Uani 1 1 d . . .
C49 C 0.08334(15) 0.79761(18) 0.28838(14) 0.0279(7) Uani 1 1 d . . .
C50 C 0.10723(16) 0.83176(18) 0.23219(14) 0.0296(7) Uani 1 1 d . . .
C51 C 0.16519(16) 0.79300(18) 0.20041(13) 0.0253(7) Uani 1 1 d . . .
C52 C 0.28393(16) 0.69721(15) 0.11305(13) 0.0230(7) Uani 1 1 d . . .
C53 C 0.35284(16) 0.71466(17) 0.08591(14) 0.0274(7) Uani 1 1 d . . .
C54 C 0.35947(17) 0.72497(18) 0.01874(14) 0.0315(8) Uani 1 1 d . . .
C55 C 0.29459(19) 0.71633(18) -0.02539(13) 0.0321(8) Uani 1 1 d . . .
C56 C 0.22489(17) 0.69847(17) -0.00211(14) 0.0273(7) Uani 1 1 d . . .
C57 C 0.22120(17) 0.68930(16) 0.06492(13) 0.0262(7) Uani 1 1 d . . .
Cl1 Cl 0.4408(4) 0.5179(5) -0.0249(5) 0.246(4) Uani 0.50 1 d PDU A -1
Cl1A Cl 0.5971(3) 0.4819(3) 0.0185(3) 0.1420(16) Uani 0.50 1 d PDU A -1
C58 C 0.5200(6) 0.4793(6) -0.0361(4) 0.103(3) Uani 0.50 1 d PDU A -1
H58A H 0.5361 0.5050 -0.0771 0.154 Uiso 0.50 1 calc PR A -1
H58B H 0.5099 0.4198 -0.0465 0.154 Uiso 0.50 1 calc PR A -1

loop_
_atom_site_aniso_label
_atom_site_aniso_U_11
_atom_site_aniso_U_22
_atom_site_aniso_U_33
_atom_site_aniso_U_23
_atom_site_aniso_U_13
_atom_site_aniso_U_12
Si1 0.0256(5) 0.0275(5) 0.0244(5) -0.0009(4) 0.0012(4) 0.0003(4)
F1 0.0230(10) 0.0326(10) 0.0393(10) -0.0005(8) 0.0034(7) -0.0019(8)
O1 0.0260(12) 0.0308(12) 0.0331(12) 0.0050(10) 0.0050(9) -0.0025(10)
N1 0.0219(14) 0.0232(14) 0.0210(14) -0.0019(12) 0.0039(11) 0.0025(11)
C1 0.034(2) 0.0297(19) 0.0294(18) 0.0040(15) 0.0063(14) 0.0047(15)
B1 0.020(2) 0.029(2) 0.025(2) 0.0073(18) 0.0034(15) -0.0002(17)
F2 0.0351(11) 0.0407(11) 0.0363(10) -0.0007(9) 0.0004(8) -0.0127(9)
N2 0.0215(14) 0.0238(14) 0.0182(13) 0.0004(12) 0.0014(10) 0.0015(11)
C2 0.0239(18) 0.0229(18) 0.0253(18) 0.0023(15) 0.0065(14) -0.0026(14)
F3 0.0589(12) 0.0284(11) 0.0502(12) -0.0085(9) 0.0014(9) -0.0004(9)
C3 0.0304(19) 0.0266(19) 0.0197(17) 0.0054(16) 0.0024(13) 0.0014(15)
F4 0.0404(11) 0.0414(11) 0.0583(12) -0.0147(10) 0.0022(9) 0.0108(9)
C4 0.0288(19) 0.032(2) 0.0190(17) -0.0018(15) 0.0041(14) -0.0029(15)
F5 0.0242(10) 0.0371(10) 0.0460(10) -0.0064(9) 0.0069(8) 0.0037(9)
C5 0.041(2) 0.0364(19) 0.0294(18) -0.0068(16) -0.0048(14) 0.0043(16)
F6 0.0355(11) 0.0309(10) 0.0353(10) 0.0051(9) -0.0043(7) -0.0003(8)
C6 0.0266(19) 0.0236(18) 0.0183(17) 0.0009(15) 0.0035(14) 0.0067(15)
F7 0.0342(11) 0.0570(12) 0.0330(10) 0.0130(9) -0.0063(8) -0.0005(9)
C7 0.031(2) 0.0220(18) 0.0265(19) 0.0012(15) 0.0041(15) 0.0032(15)
F8 0.0352(11) 0.0658(12) 0.0325(10) -0.0048(10) 0.0001(8) -0.0191(9)
C8 0.044(2) 0.0283(19) 0.031(2) -0.0074(17) 0.0028(16) -0.0045(17)
F9 0.0388(11) 0.0364(11) 0.0517(11) -0.0082(9) 0.0063(8) -0.0099(9)
C9 0.045(2) 0.033(2) 0.0287(19) -0.0064(16) 0.0075(17) 0.0051(17)
F10 0.0335(10) 0.0286(10) 0.0420(10) 0.0032(9) 0.0034(8) 0.0019(8)
C10 0.036(2) 0.032(2) 0.0293(19) 0.0015(16) 0.0103(15) 0.0022(16)
F11 0.0363(10) 0.0314(10) 0.0291(9) 0.0074(8) 0.0064(7) 0.0049(8)
C11 0.0238(19) 0.0277(18) 0.0228(18) 0.0021(15) 0.0050(14) 0.0058(15)
F12 0.0411(10) 0.0444(11) 0.0316(10) 0.0015(9) 0.0171(8) -0.0029(9)
C12 0.029(2) 0.0340(19) 0.0295(18) 0.0012(16) 0.0041(14) -0.0064(16)
F13 0.0353(10) 0.0439(11) 0.0482(11) -0.0071(9) 0.0162(8) 0.0058(9)
C13 0.042(2) 0.037(2) 0.0377(19) 0.0023(17) 0.0117(15) -0.0025(16)
F14 0.0409(11) 0.0330(10) 0.0531(11) 0.0057(9) 0.0118(8) 0.0162(9)
C14 0.035(2) 0.054(2) 0.055(2) 0.0124(19) 0.0008(16) -0.0095(18)
F15 0.0371(10) 0.0311(10) 0.0324(10) 0.0067(9) 0.0086(8) 0.0032(8)
C15 0.039(2) 0.034(2) 0.0312(19) -0.0042(16) 0.0057(16) -0.0093(17)
F16 0.0235(10) 0.0552(11) 0.0372(10) -0.0007(9) 0.0067(8) -0.0030(9)
C16 0.066(2) 0.041(2) 0.045(2) -0.0003(18) 0.0091(17) -0.0137(19)
F17 0.0404(12) 0.0678(13) 0.0439(11) 0.0023(10) 0.0228(9) -0.0096(10)
C17 0.040(2) 0.058(2) 0.059(2) -0.003(2) 0.0052(18) -0.0087(18)
F18 0.0654(12) 0.0531(12) 0.0268(11) 0.0038(10) 0.0165(8) -0.0020(10)
C18 0.0186(18) 0.0242(19) 0.0269(18) -0.0041(15) -0.0012(14) 0.0025(15)
F19 0.0447(11) 0.0417(11) 0.0295(10) 0.0014(9) -0.0022(8) 0.0042(9)
C19 0.0234(19) 0.0239(19) 0.0265(18) 0.0008(16) -0.0054(14) -0.0015(15)
F20 0.0260(10) 0.0408(10) 0.0298(9) 0.0017(8) 0.0030(7) -0.0006(8)
C20 0.039(2) 0.030(2) 0.038(2) 0.0022(17) 0.0056(16) -0.0028(17)
C21 0.049(2) 0.027(2) 0.047(2) -0.0061(18) 0.0065(18) 0.0035(18)
C22 0.035(2) 0.034(2) 0.042(2) -0.0069(18) 0.0112(16) 0.0038(17)
C23 0.0202(19) 0.030(2) 0.0336(19) -0.0055(16) 0.0007(14) -0.0011(16)
C24 0.029(2) 0.0318(19) 0.0342(19) -0.0050(16) 0.0055(15) -0.0016(16)
C25 0.035(2) 0.059(2) 0.050(2) -0.0099(19) 0.0102(16) -0.0090(18)
C26 0.050(2) 0.048(2) 0.040(2) -0.0065(18) 0.0158(16) -0.0022(18)
C27 0.028(2) 0.0283(18) 0.0304(18) -0.0018(16) 0.0042(15) -0.0037(15)
C28 0.069(3) 0.040(2) 0.045(2) 0.0086(19) 0.0227(17) 0.0046(18)
C29 0.035(2) 0.081(3) 0.052(2) -0.015(2) 0.0111(17) -0.0098(19)
C30 0.027(2) 0.038(2) 0.0271(18) 0.0007(16) -0.0025(14) -0.0024(16)
C31 0.056(3) 0.070(3) 0.040(2) 0.018(2) -0.0065(18) -0.002(2)
C32 0.041(2) 0.0283(19) 0.0358(19) -0.0020(16) 0.0157(15) -0.0075(16)
C33 0.046(2) 0.045(2) 0.096(3) 0.013(2) 0.035(2) -0.0030(19)
C34 0.0189(18) 0.0288(18) 0.0183(17) 0.0015(15) 0.0011(13) -0.0008(16)
C35 0.021(2) 0.031(2) 0.0243(17) 0.0000(15) 0.0025(14) 0.0098(17)
C36 0.023(2) 0.031(2) 0.0242(18) -0.0002(16) -0.0011(14) -0.0060(17)
C37 0.047(2) 0.0182(19) 0.0293(19) -0.0018(16) 0.0001(16) -0.0007(18)
C38 0.027(2) 0.031(2) 0.0345(19) -0.0039(17) 0.0030(15) 0.0132(18)
C39 0.019(2) 0.034(2) 0.0300(18) -0.0029(16) 0.0039(14) -0.0034(17)
C40 0.0207(18) 0.0257(18) 0.0230(17) -0.0001(15) 0.0083(13) 0.0032(14)
C41 0.0266(19) 0.0258(19) 0.0333(19) -0.0031(17) 0.0097(15) -0.0060(16)
C42 0.026(2) 0.039(2) 0.0224(18) 0.0048(17) -0.0007(14) 0.0022(17)
C43 0.022(2) 0.042(2) 0.0224(18) -0.0035(17) 0.0004(14) -0.0078(16)
C44 0.030(2) 0.0223(19) 0.039(2) -0.0088(17) 0.0113(16) -0.0079(16)
C45 0.0205(19) 0.032(2) 0.0254(18) 0.0024(17) 0.0023(14) 0.0065(16)
C46 0.0179(17) 0.0221(18) 0.0220(17) 0.0021(15) 0.0028(13) -0.0039(14)
C47 0.0249(19) 0.0220(18) 0.0268(18) 0.0028(16) 0.0019(15) 0.0034(15)
C48 0.029(2) 0.032(2) 0.0199(18) 0.0049(16) 0.0086(14) -0.0030(16)
C49 0.0198(19) 0.032(2) 0.034(2) -0.0076(17) 0.0110(15) 0.0023(16)
C50 0.025(2) 0.0252(19) 0.038(2) -0.0015(17) 0.0037(16) 0.0023(16)
C51 0.0249(19) 0.031(2) 0.0205(18) 0.0060(16) 0.0058(14) -0.0044(16)
C52 0.0203(18) 0.0200(17) 0.0289(18) -0.0001(14) 0.0028(15) 0.0015(14)
C53 0.022(2) 0.0287(18) 0.0318(19) -0.0003(16) 0.0015(16) -0.0011(15)
C54 0.031(2) 0.034(2) 0.033(2) 0.0013(17) 0.0173(17) 0.0007(16)
C55 0.048(2) 0.032(2) 0.0166(18) -0.0002(16) 0.0088(17) 0.0042(17)
C56 0.026(2) 0.0267(19) 0.0288(19) -0.0051(16) -0.0019(16) 0.0035(15)
C57 0.028(2) 0.0277(19) 0.0251(19) -0.0028(15) 0.0125(15) -0.0022(16)
Cl1 0.264(6) 0.195(5) 0.275(5) 0.033(4) 0.001(5) 0.015(4)
Cl1A 0.178(4) 0.0502(18) 0.202(3) -0.006(2) 0.042(3) 0.020(2)
C58 0.123(5) 0.102(5) 0.101(5) -0.032(4) 0.101(4) -0.016(4)

loop_
_atom_type_symbol
_atom_type_description
_atom_type_scat_dispersion_real
_atom_type_scat_dispersion_imag
_atom_type_scat_source
C C 0.0033 0.0016 'International Tables Vol C Tables 4.2.6.8 and 6.1.1.4'
H H 0.0000 0.0000 'International Tables Vol C Tables 4.2.6.8 and 6.1.1.4'
B B 0.0013 0.0007 'International Tables Vol C Tables 4.2.6.8 and 6.1.1.4'
N N 0.0061 0.0033 'International Tables Vol C Tables 4.2.6.8 and 6.1.1.4'
O O 0.0106 0.0060 'International Tables Vol C Tables 4.2.6.8 and 6.1.1.4'
F F 0.0171 0.0103 'International Tables Vol C Tables 4.2.6.8 and 6.1.1.4'
Si Si 0.0817 0.0704 'International Tables Vol C Tables 4.2.6.8 and 6.1.1.4'
Cl Cl 0.1484 0.1585 'International Tables Vol C Tables 4.2.6.8 and 6.1.1.4'

loop_
_geom_angle_atom_site_label_1
_geom_angle_atom_site_label_2
_geom_angle_atom_site_label_3
_geom_angle
O1 Si1 N1 111.74(10)
O1 Si1 N2 109.77(10)
N1 Si1 N2 100.90(10)
O1 Si1 C30 108.44(12)
N1 Si1 C30 113.32(12)
N2 Si1 C30 112.54(11)
C32 O1 Si1 134.30(15)
C2 N1 C6 118.7(2)
C2 N1 Si1 118.24(18)
C6 N1 Si1 123.03(15)
C52 B1 C46 114.3(2)
C52 B1 C40 114.5(2)
C46 B1 C40 101.5(2)
C52 B1 C34 100.5(2)
C46 B1 C34 113.1(2)
C40 B1 C34 113.6(2)
C4 N2 C18 119.0(2)
C4 N2 Si1 119.43(18)
C18 N2 Si1 121.27(16)
N1 C2 C3 121.2(2)
N1 C2 C1 119.1(2)
C3 C2 C1 119.7(2)
C2 C3 C4 126.7(2)
N2 C4 C3 121.3(2)
N2 C4 C5 120.0(2)
C3 C4 C5 118.7(2)
C11 C6 C7 121.7(3)
C11 C6 N1 118.1(2)
C7 C6 N1 120.2(2)
C8 C7 C6 117.5(3)
C8 C7 C15 118.5(3)
C6 C7 C15 124.0(3)
C9 C8 C7 121.7(3)
C10 C9 C8 119.8(3)
C9 C10 C11 121.6(3)
C10 C11 C6 117.7(3)
C10 C11 C12 118.0(3)
C6 C11 C12 124.2(3)
C11 C12 C13 111.0(2)
C11 C12 C14 111.8(2)
C13 C12 C14 109.9(2)
C7 C15 C17 111.4(2)
C7 C15 C16 110.7(2)
C17 C15 C16 110.6(2)
C19 C18 C23 122.5(3)
C19 C18 N2 118.5(2)
C23 C18 N2 119.0(3)
C18 C19 C20 117.2(3)
C18 C19 C27 124.2(3)
C20 C19 C27 118.6(3)
C21 C20 C19 121.6(3)
C20 C21 C22 119.9(3)
C21 C22 C23 121.2(3)
C22 C23 C18 117.5(3)
C22 C23 C24 117.9(3)
C18 C23 C24 124.5(3)
C23 C24 C25 110.0(2)
C23 C24 C26 114.1(2)
C25 C24 C26 109.6(2)
C29 C27 C28 110.9(2)
C29 C27 C19 110.8(2)
C28 C27 C19 111.8(2)
C31 C30 Si1 121.6(2)
O1 C32 C33 107.5(2)
C39 C34 C35 112.5(3)
C39 C34 B1 120.4(2)
C35 C34 B1 126.7(3)
F1 C35 C36 114.8(3)
F1 C35 C34 120.8(3)
C36 C35 C34 124.4(3)
C37 C36 F2 120.0(3)
C37 C36 C35 119.8(3)
F2 C36 C35 120.2(3)
C36 C37 F3 120.6(3)
C36 C37 C38 118.8(3)
F3 C37 C38 120.6(3)
F4 C38 C39 120.5(3)
F4 C38 C37 119.7(3)
C39 C38 C37 119.8(3)
F5 C39 C38 116.2(3)
F5 C39 C34 119.2(3)
C38 C39 C34 124.6(3)
C45 C40 C41 112.3(2)
C45 C40 B1 120.5(2)
C41 C40 B1 126.6(2)
F6 C41 C42 114.6(2)
F6 C41 C40 120.8(2)
C42 C41 C40 124.6(3)
F7 C42 C43 119.7(2)
F7 C42 C41 120.6(3)
C43 C42 C41 119.7(3)
F8 C43 C42 120.5(3)
F8 C43 C44 120.6(3)
C42 C43 C44 118.9(3)
F9 C44 C45 121.4(3)
F9 C44 C43 119.5(2)
C45 C44 C43 119.1(3)
F10 C45 C44 115.8(3)
F10 C45 C40 118.8(2)
C44 C45 C40 125.3(3)
C47 C46 C51 112.9(3)
C47 C46 B1 119.6(2)
C51 C46 B1 127.2(2)
C48 C47 F11 115.0(3)
C48 C47 C46 125.8(3)
F11 C47 C46 119.1(2)
F12 C48 C47 121.6(3)
F12 C48 C49 119.9(3)
C47 C48 C49 118.4(3)
F13 C49 C50 120.0(3)
F13 C49 C48 120.7(3)
C50 C49 C48 119.3(3)
F14 C50 C49 119.7(3)
F14 C50 C51 120.5(3)
C49 C50 C51 119.8(3)
F15 C51 C46 120.8(3)
F15 C51 C50 115.5(2)
C46 C51 C50 123.7(3)
C53 C52 C57 112.2(3)
C53 C52 B1 127.6(2)
C57 C52 B1 119.4(2)
F16 C53 C52 120.6(3)
F16 C53 C54 114.7(3)
C52 C53 C54 124.7(3)
F17 C54 C55 120.3(3)
F17 C54 C53 120.3(3)
C55 C54 C53 119.3(3)
F18 C55 C56 120.7(3)
F18 C55 C54 120.2(3)
C56 C55 C54 119.1(3)
F19 C56 C55 119.6(3)
F19 C56 C57 121.0(3)
C55 C56 C57 119.4(3)
F20 C57 C56 115.5(2)
F20 C57 C52 119.3(2)
C56 C57 C52 125.3(3)
Cl1 C58 Cl1A 124.1(8)

loop_
_geom_bond_atom_site_label_1
_geom_bond_atom_site_label_2
_geom_bond_distance
Si1 O1 1.6046(18)
Si1 N1 1.756(2)
Si1 N2 1.7707(19)
Si1 C30 1.800(3)
F1 C35 1.360(3)
O1 C32 1.453(3)
N1 C2 1.361(3)
N1 C6 1.471(3)
C1 C2 1.505(3)
B1 C52 1.644(4)
B1 C46 1.645(4)
B1 C40 1.650(4)
B1 C34 1.653(4)
F2 C36 1.355(3)
N2 C4 1.344(3)
N2 C18 1.483(3)
C2 C3 1.382(3)
F3 C37 1.356(3)
C3 C4 1.392(3)
F4 C38 1.360(3)
C4 C5 1.501(3)
F5 C39 1.357(3)
F6 C41 1.361(3)
C6 C11 1.396(3)
C6 C7 1.406(3)
F7 C42 1.351(3)
C7 C8 1.390(3)
C7 C15 1.518(4)
F8 C43 1.344(3)
C8 C9 1.373(4)
F9 C44 1.355(3)
C9 C10 1.370(3)
F10 C45 1.365(3)
C10 C11 1.393(3)
F11 C47 1.367(3)
C11 C12 1.520(3)
F12 C48 1.351(3)
C12 C13 1.529(3)
C12 C14 1.539(3)
F13 C49 1.350(3)
F14 C50 1.355(3)
F15 C51 1.357(3)
C15 C17 1.528(3)
C15 C16 1.530(4)
F16 C53 1.359(3)
F17 C54 1.343(3)
F18 C55 1.350(3)
C18 C19 1.394(3)
C18 C23 1.399(3)
F19 C56 1.357(3)
C19 C20 1.396(3)
C19 C27 1.526(3)
F20 C57 1.356(3)
C20 C21 1.372(4)
C21 C22 1.379(4)
C22 C23 1.390(3)
C23 C24 1.518(3)
C24 C25 1.532(3)
C24 C26 1.533(3)
C27 C29 1.518(3)
C27 C28 1.524(3)
C30 C31 1.309(3)
C32 C33 1.519(3)
C34 C39 1.382(3)
C34 C35 1.385(3)
C35 C36 1.375(4)
C36 C37 1.351(4)
C37 C38 1.365(4)
C38 C39 1.364(4)
C40 C45 1.383(3)
C40 C41 1.386(3)
C41 C42 1.377(3)
C42 C43 1.357(3)
C43 C44 1.378(3)
C44 C45 1.365(3)
C46 C47 1.381(3)
C46 C51 1.382(3)
C47 C48 1.365(3)
C48 C49 1.375(3)
C49 C50 1.363(4)
C50 C51 1.386(4)
C52 C53 1.384(3)
C52 C57 1.389(3)
C53 C54 1.387(3)
C54 C55 1.368(3)
C55 C56 1.362(4)
C56 C57 1.374(3)
Cl1 C58 1.534(7)
Cl1A C58 1.644(11)

loop_
_geom_torsion_atom_site_label_1
_geom_torsion_atom_site_label_2
_geom_torsion_atom_site_label_3
_geom_torsion_atom_site_label_4
_geom_torsion
N1 Si1 O1 C32 -48.0(2)
N2 Si1 O1 C32 63.1(2)
C30 Si1 O1 C32 -173.6(2)
O1 Si1 N1 C2 80.25(19)
N2 Si1 N1 C2 -36.3(2)
C30 Si1 N1 C2 -156.88(18)
O1 Si1 N1 C6 -98.6(2)
N2 Si1 N1 C6 144.85(19)
C30 Si1 N1 C6 24.3(2)
O1 Si1 N2 C4 -86.2(2)
N1 Si1 N2 C4 31.8(2)
C30 Si1 N2 C4 152.9(2)
O1 Si1 N2 C18 87.5(2)
N1 Si1 N2 C18 -154.5(2)
C30 Si1 N2 C18 -33.4(2)
C6 N1 C2 C3 -160.3(2)
Si1 N1 C2 C3 20.8(3)
C6 N1 C2 C1 18.1(3)
Si1 N1 C2 C1 -160.79(18)
N1 C2 C3 C4 8.5(4)
C1 C2 C3 C4 -169.9(3)
C18 N2 C4 C3 175.0(2)
Si1 N2 C4 C3 -11.2(3)
C18 N2 C4 C5 -5.4(4)
Si1 N2 C4 C5 168.50(19)
C2 C3 C4 N2 -13.8(4)
C2 C3 C4 C5 166.5(2)
C2 N1 C6 C11 77.0(3)
Si1 N1 C6 C11 -104.2(2)
C2 N1 C6 C7 -102.6(3)
Si1 N1 C6 C7 76.2(3)
C11 C6 C7 C8 0.5(4)
N1 C6 C7 C8 -179.8(2)
C11 C6 C7 C15 -177.8(2)
N1 C6 C7 C15 1.9(4)
C6 C7 C8 C9 -0.8(4)
C15 C7 C8 C9 177.6(3)
C7 C8 C9 C10 0.4(4)
C8 C9 C10 C11 0.3(4)
C9 C10 C11 C6 -0.5(4)
C9 C10 C11 C12 -180.0(2)
C7 C6 C11 C10 0.1(4)
N1 C6 C11 C10 -179.6(2)
C7 C6 C11 C12 179.6(2)
N1 C6 C11 C12 -0.1(4)
C10 C11 C12 C13 -59.9(3)
C6 C11 C12 C13 120.7(3)
C10 C11 C12 C14 63.2(3)
C6 C11 C12 C14 -116.3(3)
C8 C7 C15 C17 66.3(3)
C6 C7 C15 C17 -115.4(3)
C8 C7 C15 C16 -57.2(3)
C6 C7 C15 C16 121.1(3)
C4 N2 C18 C19 -95.6(3)
Si1 N2 C18 C19 90.7(3)
C4 N2 C18 C23 82.7(3)
Si1 N2 C18 C23 -91.1(3)
C23 C18 C19 C20 -1.8(4)
N2 C18 C19 C20 176.3(2)
C23 C18 C19 C27 178.8(2)
N2 C18 C19 C27 -3.0(4)
C18 C19 C20 C21 0.4(4)
C27 C19 C20 C21 179.8(2)
C19 C20 C21 C22 1.2(4)
C20 C21 C22 C23 -1.4(4)
C21 C22 C23 C18 0.0(4)
C21 C22 C23 C24 177.9(2)
C19 C18 C23 C22 1.6(4)
N2 C18 C23 C22 -176.5(2)
C19 C18 C23 C24 -176.0(2)
N2 C18 C23 C24 5.8(4)
C22 C23 C24 C25 -72.1(3)
C18 C23 C24 C25 105.6(3)
C22 C23 C24 C26 51.6(3)
C18 C23 C24 C26 -130.8(3)
C18 C19 C27 C29 98.6(3)
C20 C19 C27 C29 -80.8(3)
C18 C19 C27 C28 -137.3(3)
C20 C19 C27 C28 43.4(3)
O1 Si1 C30 C31 -14.7(3)
N1 Si1 C30 C31 -139.4(2)
N2 Si1 C30 C31 106.9(2)
Si1 O1 C32 C33 168.71(18)
C52 B1 C34 C39 71.5(3)
C46 B1 C34 C39 -166.2(2)
C40 B1 C34 C39 -51.2(3)
C52 B1 C34 C35 -99.6(3)
C46 B1 C34 C35 22.6(4)
C40 B1 C34 C35 137.7(3)
C39 C34 C35 F1 179.9(2)
B1 C34 C35 F1 -8.4(4)
C39 C34 C35 C36 0.4(4)
B1 C34 C35 C36 172.2(3)
F1 C35 C36 C37 -177.7(2)
C34 C35 C36 C37 1.8(4)
F1 C35 C36 F2 3.3(4)
C34 C35 C36 F2 -177.2(2)
F2 C36 C37 F3 -3.2(4)
C35 C36 C37 F3 177.8(2)
F2 C36 C37 C38 178.3(2)
C35 C36 C37 C38 -0.7(4)
C36 C37 C38 F4 178.3(2)
F3 C37 C38 F4 -0.3(4)
C36 C37 C38 C39 -2.4(4)
F3 C37 C38 C39 179.0(2)
F4 C38 C39 F5 2.9(4)
C37 C38 C39 F5 -176.4(2)
F4 C38 C39 C34 -175.7(2)
C37 C38 C39 C34 5.0(4)
C35 C34 C39 F5 177.6(2)
B1 C34 C39 F5 5.3(4)
C35 C34 C39 C38 -3.8(4)
B1 C34 C39 C38 -176.2(3)
C52 B1 C40 C45 54.5(4)
C46 B1 C40 C45 -69.2(3)
C34 B1 C40 C45 169.1(3)
C52 B1 C40 C41 -135.0(3)
C46 B1 C40 C41 101.3(3)
C34 B1 C40 C41 -20.4(4)
C45 C40 C41 F6 177.3(2)
B1 C40 C41 F6 6.1(4)
C45 C40 C41 C42 -2.5(4)
B1 C40 C41 C42 -173.7(3)
F6 C41 C42 F7 1.9(4)
C40 C41 C42 F7 -178.3(2)
F6 C41 C42 C43 -177.8(3)
C40 C41 C42 C43 1.9(4)
F7 C42 C43 F8 -1.3(4)
C41 C42 C43 F8 178.5(2)
F7 C42 C43 C44 179.8(2)
C41 C42 C43 C44 -0.4(4)
F8 C43 C44 F9 -0.5(4)
C42 C43 C44 F9 178.5(3)
F8 C43 C44 C45 -179.2(2)
C42 C43 C44 C45 -0.2(4)
F9 C44 C45 F10 0.4(4)
C43 C44 C45 F10 179.1(2)
F9 C44 C45 C40 -179.3(3)
C43 C44 C45 C40 -0.6(5)
C41 C40 C45 F10 -177.8(2)
B1 C40 C45 F10 -6.0(4)
C41 C40 C45 C44 1.8(4)
B1 C40 C45 C44 173.6(3)
C52 B1 C46 C47 165.0(2)
C40 B1 C46 C47 -71.2(3)
C34 B1 C46 C47 50.9(3)
C52 B1 C46 C51 -22.1(4)
C40 B1 C46 C51 101.7(3)
C34 B1 C46 C51 -136.3(3)
C51 C46 C47 C48 3.9(4)
B1 C46 C47 C48 177.7(3)
C51 C46 C47 F11 -177.9(2)
B1 C46 C47 F11 -4.1(3)
F11 C47 C48 F12 -2.0(4)
C46 C47 C48 F12 176.2(2)
F11 C47 C48 C49 177.5(2)
C46 C47 C48 C49 -4.2(4)
F12 C48 C49 F13 2.0(4)
C47 C48 C49 F13 -177.5(2)
F12 C48 C49 C50 -177.6(2)
C47 C48 C49 C50 2.9(4)
F13 C49 C50 F14 1.1(4)
C48 C49 C50 F14 -179.2(2)
F13 C49 C50 C51 178.7(2)
C48 C49 C50 C51 -1.7(4)
C47 C46 C51 F15 178.1(2)
B1 C46 C51 F15 4.9(4)
C47 C46 C51 C50 -2.5(4)
B1 C46 C51 C50 -175.7(2)
F14 C50 C51 F15 -1.5(4)
C49 C50 C51 F15 -179.0(2)
F14 C50 C51 C46 179.1(2)
C49 C50 C51 C46 1.6(4)
C46 B1 C52 C53 136.3(3)
C40 B1 C52 C53 19.8(4)
C34 B1 C52 C53 -102.3(3)
C46 B1 C52 C57 -54.7(3)
C40 B1 C52 C57 -171.2(2)
C34 B1 C52 C57 66.6(3)
C57 C52 C53 F16 -178.2(2)
B1 C52 C53 F16 -8.6(4)
C57 C52 C53 C54 1.2(4)
B1 C52 C53 C54 170.8(3)
F16 C53 C54 F17 -1.5(4)
C52 C53 C54 F17 179.1(2)
F16 C53 C54 C55 178.3(2)
C52 C53 C54 C55 -1.2(5)
F17 C54 C55 F18 -0.7(4)
C53 C54 C55 F18 179.6(3)
F17 C54 C55 C56 -179.7(3)
C53 C54 C55 C56 0.5(4)
F18 C55 C56 F19 0.6(4)
C54 C55 C56 F19 179.6(2)
F18 C55 C56 C57 -179.2(2)
C54 C55 C56 C57 -0.2(4)
F19 C56 C57 F20 1.9(4)
C55 C56 C57 F20 -178.3(2)
F19 C56 C57 C52 -179.4(2)
C55 C56 C57 C52 0.4(5)
C53 C52 C57 F20 177.8(2)
B1 C52 C57 F20 7.3(4)
C53 C52 C57 C56 -0.8(4)
B1 C52 C57 C56 -171.4(3)
